data_7121609
loop_
_publ_author_name
'Pattenaude, Scott A.'
'Anderson, Nickolas H.'
'Bart, Suzanne C.'
'Gaunt, Andrew J.'
'Scott, Brian L.'

_publ_section_title
;
 Non-aqueous neptunium and plutonium redox behaviour in THF - access to a
 rare Np(iii) synthetic precursor.
;
_journal_issue 48
_journal_name_full 'Chemical communications (Cambridge, England)'
_journal_page_first 6113
_journal_page_last 6116
_journal_paper_doi 10.1039/c8cc02611d
_journal_volume 54
_journal_year 2018
_chemical_formula_sum 'C12 H24 Cl3.5 O3 Pu'
_chemical_formula_weight 579.41
_space_group_crystal_system monoclinic
_space_group_IT_number 13
_space_group_name_Hall '-P 2yc'
_space_group_name_H-M_alt 'P 1 2/c 1'
_symmetry_space_group_name_Hall '-P 2yc'
_symmetry_space_group_name_H-M 'P 1 2/c 1'
_atom_sites_solution_hydrogens geom
_audit_creation_method SHELXL-2014/7
_audit_update_record
;
2018-03-27 deposited with the CCDC.
2018-04-30 downloaded from the CCDC.
;
_cell_angle_alpha 90
_cell_angle_beta 104.374(3)
_cell_angle_gamma 90
_cell_formula_units_Z 4
_cell_length_a 12.264(3)
_cell_length_b 11.172(3)
_cell_length_c 13.938(4)
_cell_measurement_reflns_used 9926
_cell_measurement_temperature 100(1)
_cell_measurement_theta_max 28.31
_cell_measurement_theta_min 2.50
_cell_volume 1849.9(9)
_computing_cell_refinement 'SAINT+, v. 7.66a (Bruker AXS, 2009)'
_computing_data_collection 'APEX II, v. 7.0 (Bruker AXS, 2009)'
_computing_data_reduction 'SAINT+, v. 7.66a (Bruker AXS, 2009)'
_computing_molecular_graphics 'SHELXTL, v. 2014/7, (Bruker AXS, 2014)'
_computing_publication_material 'SHELXTL, v. 2014/7, (Bruker AXS, 2014)'
_computing_structure_refinement 'SHELXL 2014/7 (Sheldrick, 2014)'
_computing_structure_solution 'SHELXS 2013/1 (Sheldrick, 2013)'
_diffrn_ambient_temperature 100(1)
_diffrn_measured_fraction_theta_full 0.989
_diffrn_measured_fraction_theta_max 0.935
_diffrn_measurement_device_type 'Bruker D8 with APEXII CCD'
_diffrn_measurement_method '\w scans'
_diffrn_radiation_type MoK\a
_diffrn_radiation_wavelength 0.71073
_diffrn_reflns_av_R_equivalents 0.0401
_diffrn_reflns_av_unetI/netI 0.0317
_diffrn_reflns_Laue_measured_fraction_full 0.989
_diffrn_reflns_Laue_measured_fraction_max 0.935
_diffrn_reflns_limit_h_max 16
_diffrn_reflns_limit_h_min -15
_diffrn_reflns_limit_k_max 14
_diffrn_reflns_limit_k_min -14
_diffrn_reflns_limit_l_max 17
_diffrn_reflns_limit_l_min -18
_diffrn_reflns_number 20230
_diffrn_reflns_point_group_measured_fraction_full 0.989
_diffrn_reflns_point_group_measured_fraction_max 0.935
_diffrn_reflns_theta_full 25.000
_diffrn_reflns_theta_max 28.615
_diffrn_reflns_theta_min 1.714
_diffrn_standards_decay_% 0
_diffrn_standards_interval_count 0
_diffrn_standards_interval_time 0
_diffrn_standards_number 0
_exptl_absorpt_coefficient_mu 4.070
_exptl_absorpt_correction_T_max 0.253
_exptl_absorpt_correction_T_min 0.192
_exptl_absorpt_correction_type multi-scan
_exptl_absorpt_process_details 'SADABS v. 2.03 (Sheldrick, 2008)'
_exptl_crystal_colour blue
_exptl_crystal_density_diffrn 2.091
_exptl_crystal_description block
_exptl_crystal_F_000 1094
_exptl_crystal_size_max 0.340
_exptl_crystal_size_mid 0.340
_exptl_crystal_size_min 0.270
_refine_diff_density_max 1.571
_refine_diff_density_min -1.258
_refine_diff_density_rms 0.156
_refine_ls_extinction_method none
_refine_ls_goodness_of_fit_ref 1.742
_refine_ls_hydrogen_treatment constr
_refine_ls_matrix_type full
_refine_ls_number_parameters 179
_refine_ls_number_reflns 4435
_refine_ls_number_restraints 0
_refine_ls_restrained_S_all 1.742
_refine_ls_R_factor_all 0.0364
_refine_ls_R_factor_gt 0.0315
_refine_ls_shift/su_max 0.001
_refine_ls_shift/su_mean 0.000
_refine_ls_structure_factor_coef Fsqd
_refine_ls_weighting_details 'w=1/[\s^2^(Fo^2^)+(0.0073P)^2^] where P=(Fo^2^+2Fc^2^)/3'
_refine_ls_weighting_scheme calc
_refine_ls_wR_factor_gt 0.0654
_refine_ls_wR_factor_ref 0.0662
_reflns_Friedel_coverage 0.000
_reflns_number_gt 4006
_reflns_number_total 4435
_reflns_threshold_expression 'I > 2\s(I)'
_cod_data_source_file c8cc02611d2.cif
_cod_data_source_block apx2586
_cod_depositor_comments 'Adding full bibliography for 7121609--7121611.cif.'
_cod_original_cell_volume 1850.0(8)
_cod_original_formula_sum 'C12 H24 Cl3.50 O3 Pu'
_cod_database_code 7121609
_shelx_shelxl_version_number 2014/7
_shelx_space_group_comment
;
The symmetry employed for this shelxl refinement is uniquely defined
by the following loop, which should always be used as a source of
symmetry information in preference to the above space-group names.
They are only intended as comments.
;
_shelx_estimated_absorpt_t_min 0.338
_shelx_estimated_absorpt_t_max 0.406

loop_
_space_group_symop_operation_xyz
'x, y, z'
'-x, y, -z+1/2'
'-x, -y, -z'
'x, -y, z-1/2'

loop_
_atom_site_label
_atom_site_type_symbol
_atom_site_fract_x
_atom_site_fract_y
_atom_site_fract_z
_atom_site_U_iso_or_equiv
_atom_site_adp_type
_atom_site_occupancy
_atom_site_site_symmetry_order
_atom_site_calc_flag
_atom_site_refinement_flags_posn
_atom_site_refinement_flags_adp
_atom_site_refinement_flags_occupancy
Pu1 Pu 1.0000 0.68096(2) 0.2500 0.02327(7) Uani 1 2 d S T P
Pu2 Pu 0.5000 0.20570(2) 0.2500 0.02423(7) Uani 1 2 d S T P
Cl1 Cl 0.5000 0.43260(14) 0.2500 0.0401(4) Uani 1 2 d S T P
Cl2 Cl 0.50161(13) 0.19223(10) 0.06673(9) 0.0417(3) Uani 1 1 d . . .
Cl3 Cl 0.28357(11) 0.19141(11) 0.19900(10) 0.0450(3) Uani 1 1 d . . .
Cl4 Cl 1.11368(12) 0.68818(11) 0.10958(9) 0.0424(3) Uani 1 1 d . . .
O1 O 1.0000 0.4607(3) 0.2500 0.0320(10) Uani 1 2 d S T P
O2 O 0.8222(3) 0.6120(3) 0.1373(2) 0.0387(8) Uani 1 1 d . . .
O3 O 0.9012(3) 0.8587(3) 0.1631(3) 0.0438(8) Uani 1 1 d . . .
O4 O 0.5000 -0.0104(3) 0.2500 0.0303(10) Uani 1 2 d S T P
C1 C 1.0090(5) 0.3849(5) 0.1678(4) 0.0521(15) Uani 1 1 d . . .
H1A H 1.0847 0.3872 0.1584 0.063 Uiso 1 1 calc R U .
H1B H 0.9566 0.4105 0.1070 0.063 Uiso 1 1 calc R U .
C2 C 0.9813(7) 0.2651(6) 0.1954(6) 0.100(3) Uani 1 1 d . . .
H2A H 1.0211 0.2048 0.1673 0.120 Uiso 1 1 calc R U .
H2B H 0.9011 0.2503 0.1733 0.120 Uiso 1 1 calc R U .
C3 C 0.7347(4) 0.5385(5) 0.1628(4) 0.0439(12) Uani 1 1 d . . .
H3A H 0.7017 0.5799 0.2099 0.053 Uiso 1 1 calc R U .
H3B H 0.7659 0.4631 0.1916 0.053 Uiso 1 1 calc R U .
C4 C 0.6498(5) 0.5178(6) 0.0697(4) 0.0708(19) Uani 1 1 d . . .
H4A H 0.5897 0.5763 0.0611 0.085 Uiso 1 1 calc R U .
H4B H 0.6178 0.4383 0.0685 0.085 Uiso 1 1 calc R U .
C5 C 0.7110(5) 0.5306(5) -0.0088(4) 0.0536(15) Uani 1 1 d . . .
H5A H 0.6606 0.5556 -0.0707 0.064 Uiso 1 1 calc R U .
H5B H 0.7466 0.4558 -0.0192 0.064 Uiso 1 1 calc R U .
C6 C 0.7964(5) 0.6243(6) 0.0303(4) 0.0605(17) Uani 1 1 d . . .
H6A H 0.8634 0.6120 0.0064 0.073 Uiso 1 1 calc R U .
H6B H 0.7665 0.7033 0.0102 0.073 Uiso 1 1 calc R U .
C7 C 0.7933(6) 0.9012(7) 0.1732(5) 0.086(2) Uani 1 1 d . . .
H7A H 0.7407 0.8351 0.1670 0.103 Uiso 1 1 calc R U .
H7B H 0.8012 0.9382 0.2375 0.103 Uiso 1 1 calc R U .
C8 C 0.7528(6) 0.9874(6) 0.0956(5) 0.0703(18) Uani 1 1 d . . .
H8A H 0.7415 1.0642 0.1240 0.084 Uiso 1 1 calc R U .
H8B H 0.6815 0.9612 0.0535 0.084 Uiso 1 1 calc R U .
C9 C 0.8355(6) 0.9987(5) 0.0378(4) 0.0623(17) Uani 1 1 d . . .
H9A H 0.8083 0.9617 -0.0267 0.075 Uiso 1 1 calc R U .
H9B H 0.8515 1.0823 0.0285 0.075 Uiso 1 1 calc R U .
C10 C 0.9359(5) 0.9377(5) 0.0942(6) 0.078(2) Uani 1 1 d . . .
H10A H 0.9703 0.8922 0.0502 0.093 Uiso 1 1 calc R U .
H10B H 0.9903 0.9954 0.1296 0.093 Uiso 1 1 calc R U .
C11 C 0.4361(4) -0.0854(4) 0.1695(3) 0.0416(12) Uani 1 1 d . . .
H11A H 0.4501 -0.0617 0.1067 0.050 Uiso 1 1 calc R U .
H11B H 0.3560 -0.0793 0.1647 0.050 Uiso 1 1 calc R U .
C12 C 0.4769(6) -0.2100(4) 0.1961(4) 0.0555(17) Uani 1 1 d . . .
H12A H 0.4154 -0.2667 0.1774 0.067 Uiso 1 1 calc R U .
H12B H 0.5347 -0.2314 0.1626 0.067 Uiso 1 1 calc R U .

loop_
_atom_site_aniso_label
_atom_site_aniso_U_11
_atom_site_aniso_U_22
_atom_site_aniso_U_33
_atom_site_aniso_U_23
_atom_site_aniso_U_13
_atom_site_aniso_U_12
Pu1 0.02021(13) 0.02528(12) 0.02372(13) 0.000 0.00434(9) 0.000
Pu2 0.02676(14) 0.02698(13) 0.01847(12) 0.000 0.00471(9) 0.000
Cl1 0.0463(10) 0.0342(9) 0.0365(9) 0.000 0.0041(8) 0.000
Cl2 0.0577(9) 0.0448(7) 0.0241(6) 0.0040(4) 0.0128(6) 0.0123(5)
Cl3 0.0302(7) 0.0546(8) 0.0475(8) 0.0035(5) 0.0044(6) 0.0003(5)
Cl4 0.0421(8) 0.0533(7) 0.0374(7) 0.0057(5) 0.0203(6) 0.0097(5)
O1 0.039(3) 0.021(2) 0.033(2) 0.000 0.004(2) 0.000
O2 0.0337(18) 0.051(2) 0.0261(16) 0.0082(14) -0.0018(14) -0.0110(15)
O3 0.0346(19) 0.0360(18) 0.062(2) 0.0112(16) 0.0136(17) 0.0112(15)
O4 0.038(3) 0.025(2) 0.024(2) 0.000 -0.0003(18) 0.000
C1 0.045(3) 0.058(4) 0.050(3) -0.025(3) 0.006(3) 0.007(3)
C2 0.070(5) 0.057(4) 0.185(10) -0.057(5) 0.053(7) -0.004(4)
C3 0.037(3) 0.050(3) 0.042(3) 0.007(2) 0.005(2) -0.013(2)
C4 0.059(4) 0.084(5) 0.059(4) -0.003(3) -0.003(3) -0.036(4)
C5 0.050(4) 0.065(4) 0.039(3) -0.018(3) -0.001(3) 0.004(3)
C6 0.045(3) 0.102(5) 0.028(3) 0.014(3) -0.005(2) -0.017(3)
C7 0.077(5) 0.102(6) 0.092(5) 0.032(4) 0.045(4) 0.061(4)
C8 0.059(4) 0.078(5) 0.069(4) 0.012(3) 0.005(3) 0.030(3)
C9 0.075(5) 0.055(4) 0.051(4) 0.006(3) 0.003(3) 0.001(3)
C10 0.059(4) 0.042(3) 0.144(6) 0.043(4) 0.046(4) 0.017(3)
C11 0.052(3) 0.039(3) 0.029(2) -0.009(2) 0.000(2) -0.004(2)
C12 0.094(5) 0.024(2) 0.038(3) -0.009(2) -0.001(3) -0.005(3)

loop_
_atom_type_symbol
_atom_type_description
_atom_type_scat_dispersion_real
_atom_type_scat_dispersion_imag
_atom_type_scat_source
C C 0.0033 0.0016 'International Tables Vol C Tables 4.2.6.8 and 6.1.1.4'
H H 0.0000 0.0000 'International Tables Vol C Tables 4.2.6.8 and 6.1.1.4'
O O 0.0106 0.0060 'International Tables Vol C Tables 4.2.6.8 and 6.1.1.4'
Cl Cl 0.1484 0.1585 'International Tables Vol C Tables 4.2.6.8 and 6.1.1.4'
Pu Pu -9.4100 4.3056 'International Tables Vol C Tables 4.2.6.8 and 6.1.1.4'

loop_
_geom_angle_atom_site_label_1
_geom_angle_atom_site_label_2
_geom_angle_atom_site_label_3
_geom_angle
_geom_angle_site_symmetry_1
_geom_angle_site_symmetry_3
O1 Pu1 O2 71.85(8) . .
O1 Pu1 O2 71.85(8) . 2_755
O2 Pu1 O2 143.71(15) . 2_755
O1 Pu1 O3 143.20(8) . 2_755
O2 Pu1 O3 143.77(11) . 2_755
O2 Pu1 O3 72.07(11) 2_755 2_755
O1 Pu1 O3 143.20(8) . .
O2 Pu1 O3 72.07(11) . .
O2 Pu1 O3 143.77(11) 2_755 .
O3 Pu1 O3 73.61(16) 2_755 .
O1 Pu1 Cl4 91.73(3) . .
O2 Pu1 Cl4 94.72(8) . .
O2 Pu1 Cl4 86.36(8) 2_755 .
O3 Pu1 Cl4 93.04(8) 2_755 .
O3 Pu1 Cl4 84.18(8) . .
O1 Pu1 Cl4 91.73(3) . 2_755
O2 Pu1 Cl4 86.36(8) . 2_755
O2 Pu1 Cl4 94.72(8) 2_755 2_755
O3 Pu1 Cl4 84.18(8) 2_755 2_755
O3 Pu1 Cl4 93.04(8) . 2_755
Cl4 Pu1 Cl4 176.54(5) . 2_755
O4 Pu2 Cl1 180.0 . .
O4 Pu2 Cl2 86.63(3) . .
Cl1 Pu2 Cl2 93.37(3) . .
O4 Pu2 Cl2 86.63(3) . 2_655
Cl1 Pu2 Cl2 93.37(3) . 2_655
Cl2 Pu2 Cl2 173.27(5) . 2_655
O4 Pu2 Cl3 86.45(3) . .
Cl1 Pu2 Cl3 93.55(3) . .
Cl2 Pu2 Cl3 89.07(5) . .
Cl2 Pu2 Cl3 90.52(5) 2_655 .
O4 Pu2 Cl3 86.45(3) . 2_655
Cl1 Pu2 Cl3 93.55(3) . 2_655
Cl2 Pu2 Cl3 90.52(5) . 2_655
Cl2 Pu2 Cl3 89.07(5) 2_655 2_655
Cl3 Pu2 Cl3 172.89(6) . 2_655
C1 O1 C1 108.6(5) . 2_755
C1 O1 Pu1 125.7(3) . .
C1 O1 Pu1 125.7(3) 2_755 .
C6 O2 C3 108.5(3) . .
C6 O2 Pu1 123.7(3) . .
C3 O2 Pu1 127.2(2) . .
C10 O3 C7 107.0(4) . .
C10 O3 Pu1 128.7(3) . .
C7 O3 Pu1 124.3(3) . .
C11 O4 C11 110.1(5) 2_655 .
C11 O4 Pu2 124.9(2) 2_655 .
C11 O4 Pu2 124.9(2) . .
O1 C1 C2 105.0(5) . .
C1 C2 C2 103.9(4) . 2_755
O2 C3 C4 106.0(4) . .
C3 C4 C5 105.1(5) . .
C4 C5 C6 103.8(4) . .
O2 C6 C5 105.3(4) . .
C8 C7 O3 107.4(5) . .
C7 C8 C9 108.5(5) . .
C10 C9 C8 105.9(5) . .
O3 C10 C9 107.2(5) . .
O4 C11 C12 105.1(4) . .
C12 C12 C11 105.9(3) 2_655 .

loop_
_geom_bond_atom_site_label_1
_geom_bond_atom_site_label_2
_geom_bond_distance
_geom_bond_site_symmetry_2
Pu1 O1 2.461(4) .
Pu1 O2 2.473(3) .
Pu1 O2 2.473(3) 2_755
Pu1 O3 2.480(3) 2_755
Pu1 O3 2.480(3) .
Pu1 Cl4 2.6712(13) .
Pu1 Cl4 2.6712(13) 2_755
Pu2 O4 2.415(4) .
Pu2 Cl1 2.5350(17) .
Pu2 Cl2 2.5639(14) .
Pu2 Cl2 2.5639(14) 2_655
Pu2 Cl3 2.5767(15) .
Pu2 Cl3 2.5767(15) 2_655
O1 C1 1.451(5) .
O1 C1 1.451(5) 2_755
O2 C6 1.452(5) .
O2 C3 1.463(5) .
O3 C10 1.444(6) .
O3 C7 1.445(6) .
O4 C11 1.462(5) 2_655
O4 C11 1.462(5) .
C1 C2 1.456(9) .
C2 C2 1.476(16) 2_755
C3 C4 1.467(7) .
C4 C5 1.478(8) .
C5 C6 1.486(7) .
C7 C8 1.441(8) .
C8 C9 1.448(9) .
C9 C10 1.456(8) .
C11 C12 1.495(7) .
C12 C12 1.469(10) 2_655
